data_2023232
loop_
_publ_author_name
'Loukopoulos, Edward'
'Papatriantafyllopoulou, Constantina'
'Moushi, Eleni'
'Kitos, Alexandros A.'
'Tasiopoulos, Anastasios J.'
'Perlepes, Spyros P.'
'Nastopoulos, Vassilios'

_publ_section_title
;
 Solvatomorphism in a series of copper(II) complexes with the
 5-phenylimidazole/perchlorate system as ligands.
;
_journal_coeditor_code AW5090
_journal_issue 'Pt 4'
_journal_name_full 'Acta crystallographica Section B, Structural science, crystal engineering and materials'
_journal_page_first 347
_journal_page_last 359
_journal_paper_doi 10.1107/S2052520624005948
_journal_volume 80
_journal_year 2024
_chemical_formula_moiety 'C36 H32 Cl2 Cu N8 O8, 2(C4 H8 O2)'
_chemical_formula_sum 'C44 H48 Cl2 Cu N8 O12'
_chemical_formula_weight 1015.34
_space_group_crystal_system triclinic
_space_group_IT_number 2
_space_group_name_Hall '-P 1'
_space_group_name_H-M_alt 'P -1'
_atom_sites_solution_hydrogens mixed
_atom_sites_solution_primary direct
_atom_sites_solution_secondary difmap
_audit_creation_method SHELXL-2014/7
_cell_angle_alpha 83.078(5)
_cell_angle_beta 82.032(4)
_cell_angle_gamma 70.015(5)
_cell_formula_units_Z 1
_cell_length_a 10.0363(5)
_cell_length_b 10.1867(6)
_cell_length_c 11.9902(6)
_cell_measurement_reflns_used 3986
_cell_measurement_temperature 100(2)
_cell_measurement_theta_max 28.8990
_cell_measurement_theta_min 3.8780
_cell_volume 1137.37(11)
_computing_cell_refinement 'CrysAlisPro 1.171.38.43 (Rigaku OD, 2015)'
_computing_data_collection 'CrysAlisPro 1.171.38.43 (Rigaku OD, 2015)'
_computing_data_reduction 'CrysAlisPro 1.171.38.43 (Rigaku OD, 2015)'
_computing_molecular_graphics 'PLATON v.270519 (Spek, 2009); MERCURY v.2020.3.0 (Macrae et al., 2020)'
_computing_publication_material 'WINGX v.2018.3 (Farrugia, 2012); OLEX2 v.1.3.0 (Dolomanov et al., 2009)'
_computing_structure_refinement 'SHELXL-2014/7 (Sheldrick, 2015)'
_computing_structure_solution 'SHELXT-2018/2 (Sheldrick, 2015); SIR92 (Altomare et al., 1994)'
_diffrn_ambient_temperature 100(2)
_diffrn_detector_area_resol_mean 10.4223
_diffrn_measured_fraction_theta_full 0.998
_diffrn_measured_fraction_theta_max 0.983
_diffrn_measurement_device_type 'Oxford Diffraction SuperNova with Atlas CCD detector'
_diffrn_measurement_method '\w scans'
_diffrn_radiation_type MoK\a
_diffrn_radiation_wavelength 0.71073
_diffrn_reflns_av_R_equivalents 0.0326
_diffrn_reflns_av_unetI/netI 0.0448
_diffrn_reflns_Laue_measured_fraction_full 0.998
_diffrn_reflns_Laue_measured_fraction_max 0.983
_diffrn_reflns_limit_h_max 12
_diffrn_reflns_limit_h_min -10
_diffrn_reflns_limit_k_max 12
_diffrn_reflns_limit_k_min -12
_diffrn_reflns_limit_l_max 15
_diffrn_reflns_limit_l_min -15
_diffrn_reflns_number 9285
_diffrn_reflns_point_group_measured_fraction_full 0.998
_diffrn_reflns_point_group_measured_fraction_max 0.983
_diffrn_reflns_theta_full 25.242
_diffrn_reflns_theta_max 26.997
_diffrn_reflns_theta_min 2.845
_diffrn_source 'SuperNova (Mo) X-ray Source'
_exptl_absorpt_coefficient_mu 0.670
_exptl_absorpt_correction_T_max 1.000
_exptl_absorpt_correction_T_min 0.703
_exptl_absorpt_correction_type multi-scan
_exptl_absorpt_process_details
;
CrysAlisPro 1.171.38.43 (Rigaku Oxford Diffraction, 2015)
Empirical absorption correction using spherical harmonics,
 implemented in SCALE3 ABSPACK scaling algorithm.
;
_exptl_crystal_colour orange
_exptl_crystal_density_diffrn 1.482
_exptl_crystal_density_method 'not measured'
_exptl_crystal_description prism
_exptl_crystal_F_000 527
_exptl_crystal_size_max 0.16
_exptl_crystal_size_mid 0.13
_exptl_crystal_size_min 0.10
_refine_diff_density_max 0.664
_refine_diff_density_min -0.514
_refine_diff_density_rms 0.078
_refine_ls_extinction_method none
_refine_ls_goodness_of_fit_ref 1.067
_refine_ls_hydrogen_treatment mixed
_refine_ls_matrix_type full
_refine_ls_number_parameters 312
_refine_ls_number_reflns 4877
_refine_ls_number_restraints 2
_refine_ls_restrained_S_all 1.067
_refine_ls_R_factor_all 0.0496
_refine_ls_R_factor_gt 0.0423
_refine_ls_shift/su_max 0.000
_refine_ls_shift/su_mean 0.000
_refine_ls_structure_factor_coef Fsqd
_refine_ls_weighting_details 'w=1/[\s^2^(Fo^2^)+(0.0508P)^2^+0.8435P] where P=(Fo^2^+2Fc^2^)/3'
_refine_ls_weighting_scheme calc
_refine_ls_wR_factor_gt 0.1070
_refine_ls_wR_factor_ref 0.1132
_reflns_Friedel_coverage 0.000
_reflns_number_gt 4265
_reflns_number_total 4877
_reflns_threshold_expression 'I > 2\s(I)'
_cod_data_source_file aw5090sup1.cif
_cod_data_source_block 11
_cod_depositor_comments 'Adding full bibliography for 2023223--2023233.cif.'
_cod_database_code 2023232
_cod_database_fobs_code 2023232
_shelx_shelxl_version_number 2014/7
_shelx_space_group_comment
;
The symmetry employed for this shelxl refinement is uniquely defined
by the following loop, which should always be used as a source of
symmetry information in preference to the above space-group names.
They are only intended as comments.
;
_shelx_estimated_absorpt_t_min 0.900
_shelx_estimated_absorpt_t_max 0.936

loop_
_space_group_symop_operation_xyz
'x, y, z'
'-x, -y, -z'

loop_
_atom_site_label
_atom_site_type_symbol
_atom_site_fract_x
_atom_site_fract_y
_atom_site_fract_z
_atom_site_U_iso_or_equiv
_atom_site_adp_type
_atom_site_occupancy
_atom_site_site_symmetry_order
_atom_site_calc_flag
_atom_site_refinement_flags_posn
_atom_site_refinement_flags_adp
_atom_site_refinement_flags_occupancy
_atom_site_disorder_assembly
_atom_site_disorder_group
Cu Cu 1.0000 0.5000 1.0000 0.01548(12) Uani 1 2 d S . P . .
N1A N 0.60749(19) 0.7687(2) 0.92316(15) 0.0180(4) Uani 1 1 d D . . . .
H1A H 0.5210(13) 0.785(3) 0.913(2) 0.027 Uiso 1 1 d D U . . .
C2A C 0.6982(2) 0.6449(2) 0.95736(18) 0.0183(4) Uani 1 1 d . . . . .
H2A H 0.6755 0.5609 0.9733 0.022 Uiso 1 1 calc R U . . .
N3A N 0.82432(19) 0.65544(19) 0.96611(15) 0.0170(4) Uani 1 1 d . . . . .
C4A C 0.8111(2) 0.7942(2) 0.93622(18) 0.0169(4) Uani 1 1 d . . . . .
H4A H 0.8847 0.8333 0.9350 0.020 Uiso 1 1 calc R U . . .
C5A C 0.6764(2) 0.8670(2) 0.90860(17) 0.0166(4) Uani 1 1 d . . . . .
C6A C 0.6084(2) 1.0129(2) 0.86708(17) 0.0169(4) Uani 1 1 d . . . . .
C7A C 0.4766(2) 1.0548(3) 0.8247(2) 0.0231(5) Uani 1 1 d . . . . .
H7A H 0.4300 0.9883 0.8229 0.028 Uiso 1 1 calc R U . . .
C8A C 0.4128(3) 1.1928(3) 0.7853(2) 0.0269(5) Uani 1 1 d . . . . .
H8A H 0.3225 1.2203 0.7571 0.032 Uiso 1 1 calc R U . . .
C9A C 0.4799(3) 1.2909(3) 0.7865(2) 0.0261(5) Uani 1 1 d . . . . .
H9A H 0.4359 1.3855 0.7595 0.031 Uiso 1 1 calc R U . . .
C10A C 0.6115(3) 1.2498(3) 0.8277(2) 0.0251(5) Uani 1 1 d . . . . .
H10A H 0.6583 1.3165 0.8282 0.030 Uiso 1 1 calc R U . . .
C11A C 0.6758(2) 1.1119(2) 0.86818(19) 0.0208(5) Uani 1 1 d . . . . .
H11A H 0.7658 1.0849 0.8967 0.025 Uiso 1 1 calc R U . . .
N1B N 0.9876(2) 0.6772(2) 1.29786(16) 0.0198(4) Uani 1 1 d D . . . .
H1B H 1.016(3) 0.726(3) 1.337(2) 0.030 Uiso 1 1 d D U . . .
N3B N 0.98404(19) 0.56610(19) 1.15271(15) 0.0166(4) Uani 1 1 d . . . . .
C2B C 1.0324(2) 0.6575(2) 1.18829(19) 0.0209(5) Uani 1 1 d . . . . .
H2B H 1.0910 0.7032 1.1425 0.025 Uiso 1 1 calc R U . . .
C4B C 0.9050(2) 0.5250(2) 1.24494(18) 0.0163(4) Uani 1 1 d . . . . .
H4B H 0.8573 0.4588 1.2451 0.020 Uiso 1 1 calc R U . . .
C5B C 0.9052(2) 0.5935(2) 1.33614(18) 0.0159(4) Uani 1 1 d . . . . .
C6B C 0.8283(2) 0.5926(2) 1.44915(18) 0.0166(4) Uani 1 1 d . . . . .
C7B C 0.8361(2) 0.6741(3) 1.53131(19) 0.0224(5) Uani 1 1 d . . . . .
H7B H 0.8962 0.7301 1.5158 0.027 Uiso 1 1 calc R U . . .
C8B C 0.7567(3) 0.6743(3) 1.6363(2) 0.0253(5) Uani 1 1 d . . . . .
H8B H 0.7638 0.7296 1.6922 0.030 Uiso 1 1 calc R U . . .
C9B C 0.6678(3) 0.5947(3) 1.6594(2) 0.0252(5) Uani 1 1 d . . . . .
H9B H 0.6122 0.5965 1.7305 0.030 Uiso 1 1 calc R U . . .
C10B C 0.6600(3) 0.5123(3) 1.5785(2) 0.0316(6) Uani 1 1 d . . . . .
H10B H 0.6001 0.4561 1.5946 0.038 Uiso 1 1 calc R U . . .
C11B C 0.7393(3) 0.5113(3) 1.4741(2) 0.0289(6) Uani 1 1 d . . . . .
H11B H 0.7330 0.4546 1.4190 0.035 Uiso 1 1 calc R U . . .
Cl Cl 0.72729(6) 0.29022(6) 1.13303(5) 0.02421(15) Uani 1 1 d . . . . .
O1 O 0.84558(17) 0.32499(18) 1.06948(14) 0.0255(4) Uani 1 1 d . . . . .
O2 O 0.71998(19) 0.31419(19) 1.24939(14) 0.0290(4) Uani 1 1 d . . . . .
O3 O 0.7446(3) 0.1466(2) 1.12386(18) 0.0590(7) Uani 1 1 d . . . . .
O4 O 0.5982(2) 0.3768(3) 1.08721(17) 0.0452(6) Uani 1 1 d . . . . .
C12 C 0.9753(3) -0.0701(3) 0.6799(2) 0.0310(6) Uani 1 1 d . . . . .
H12A H 1.0431 -0.1357 0.6286 0.046 Uiso 1 1 calc R U . . .
H12B H 0.9179 -0.1184 0.7299 0.046 Uiso 1 1 calc R U . . .
H12C H 1.0276 -0.0346 0.7254 0.046 Uiso 1 1 calc R U . . .
C13 C 0.8799(3) 0.0494(3) 0.61274(19) 0.0237(5) Uani 1 1 d . . . . .
C14 C 0.6787(3) 0.1169(3) 0.5061(2) 0.0280(5) Uani 1 1 d . . . . .
H14A H 0.7165 0.1920 0.4715 0.034 Uiso 1 1 calc R U . . .
H14B H 0.5908 0.1594 0.5561 0.034 Uiso 1 1 calc R U . . .
C15 C 0.6465(3) 0.0450(3) 0.4156(2) 0.0314(6) Uani 1 1 d . . . . .
H15A H 0.7310 0.0137 0.3611 0.047 Uiso 1 1 calc R U . . .
H15B H 0.5672 0.1106 0.3768 0.047 Uiso 1 1 calc R U . . .
H15C H 0.6203 -0.0362 0.4501 0.047 Uiso 1 1 calc R U . . .
O5 O 0.8893(2) 0.1657(2) 0.59590(15) 0.0315(4) Uani 1 1 d . . . . .
O6 O 0.78386(18) 0.01200(18) 0.57048(15) 0.0275(4) Uani 1 1 d . . . . .

loop_
_atom_site_aniso_label
_atom_site_aniso_U_11
_atom_site_aniso_U_22
_atom_site_aniso_U_33
_atom_site_aniso_U_23
_atom_site_aniso_U_13
_atom_site_aniso_U_12
Cu 0.0173(2) 0.0191(2) 0.00949(19) -0.00302(14) 0.00155(14) -0.00581(15)
N1A 0.0153(9) 0.0252(10) 0.0151(9) -0.0041(8) 0.0016(7) -0.0092(8)
C2A 0.0211(11) 0.0208(11) 0.0144(10) -0.0032(9) 0.0019(9) -0.0097(9)
N3A 0.0194(9) 0.0218(9) 0.0108(9) -0.0020(7) 0.0017(7) -0.0090(8)
C4A 0.0169(10) 0.0211(11) 0.0139(10) -0.0025(8) 0.0010(8) -0.0083(9)
C5A 0.0172(10) 0.0227(11) 0.0110(10) -0.0051(8) 0.0035(8) -0.0087(9)
C6A 0.0170(10) 0.0216(11) 0.0102(10) -0.0037(8) 0.0049(8) -0.0057(9)
C7A 0.0234(11) 0.0256(12) 0.0196(11) -0.0029(9) -0.0019(9) -0.0071(10)
C8A 0.0224(12) 0.0312(13) 0.0218(12) -0.0020(10) -0.0033(10) -0.0016(10)
C9A 0.0284(12) 0.0215(11) 0.0197(12) -0.0004(9) 0.0058(10) -0.0007(10)
C10A 0.0281(12) 0.0228(11) 0.0235(12) -0.0035(10) 0.0058(10) -0.0099(10)
C11A 0.0174(10) 0.0257(11) 0.0185(11) -0.0033(9) 0.0034(9) -0.0077(9)
N1B 0.0237(10) 0.0250(10) 0.0149(9) -0.0062(8) 0.0017(8) -0.0133(8)
N3B 0.0159(8) 0.0204(9) 0.0127(9) -0.0025(7) 0.0009(7) -0.0053(7)
C2B 0.0237(11) 0.0254(12) 0.0159(11) -0.0033(9) 0.0026(9) -0.0123(10)
C4B 0.0175(10) 0.0187(10) 0.0132(10) -0.0014(8) 0.0004(8) -0.0073(8)
C5B 0.0166(10) 0.0163(10) 0.0140(10) -0.0012(8) 0.0002(8) -0.0052(8)
C6B 0.0170(10) 0.0187(10) 0.0126(10) -0.0009(8) -0.0008(8) -0.0045(8)
C7B 0.0239(11) 0.0286(12) 0.0178(11) -0.0078(10) 0.0031(9) -0.0129(10)
C8B 0.0289(12) 0.0314(13) 0.0167(11) -0.0105(10) 0.0042(10) -0.0112(11)
C9B 0.0274(12) 0.0329(13) 0.0136(11) -0.0033(10) 0.0064(9) -0.0104(10)
C10B 0.0421(15) 0.0391(15) 0.0217(12) -0.0046(11) 0.0066(11) -0.0270(13)
C11B 0.0422(15) 0.0348(14) 0.0183(12) -0.0082(10) 0.0058(11) -0.0254(12)
Cl 0.0354(3) 0.0313(3) 0.0150(3) -0.0008(2) -0.0007(2) -0.0237(3)
O1 0.0230(8) 0.0319(9) 0.0218(9) -0.0027(7) 0.0060(7) -0.0123(7)
O2 0.0403(10) 0.0394(10) 0.0152(8) -0.0046(7) 0.0017(7) -0.0244(9)
O3 0.128(2) 0.0410(12) 0.0282(11) -0.0047(9) -0.0021(13) -0.0560(14)
O4 0.0302(10) 0.0832(16) 0.0330(11) 0.0107(11) -0.0089(9) -0.0353(11)
C12 0.0309(13) 0.0466(16) 0.0203(12) -0.0030(11) 0.0010(10) -0.0203(12)
C13 0.0263(12) 0.0353(13) 0.0141(11) -0.0088(10) 0.0073(9) -0.0171(11)
C14 0.0281(13) 0.0293(13) 0.0287(13) -0.0058(11) -0.0007(10) -0.0120(11)
C15 0.0306(13) 0.0415(15) 0.0265(13) -0.0019(11) -0.0034(11) -0.0175(12)
O5 0.0399(10) 0.0379(10) 0.0273(10) -0.0060(8) -0.0009(8) -0.0260(9)
O6 0.0308(9) 0.0298(9) 0.0279(9) -0.0022(7) -0.0060(7) -0.0167(8)

loop_
_atom_type_symbol
_atom_type_description
_atom_type_scat_dispersion_real
_atom_type_scat_dispersion_imag
_atom_type_scat_source
C C 0.0033 0.0016 'International Tables Vol C Tables 4.2.6.8 and 6.1.1.4'
H H 0.0000 0.0000 'International Tables Vol C Tables 4.2.6.8 and 6.1.1.4'
N N 0.0061 0.0033 'International Tables Vol C Tables 4.2.6.8 and 6.1.1.4'
O O 0.0106 0.0060 'International Tables Vol C Tables 4.2.6.8 and 6.1.1.4'
Cl Cl 0.1484 0.1585 'International Tables Vol C Tables 4.2.6.8 and 6.1.1.4'
Cu Cu 0.3201 1.2651 'International Tables Vol C Tables 4.2.6.8 and 6.1.1.4'

loop_
_geom_angle_atom_site_label_1
_geom_angle_atom_site_label_2
_geom_angle_atom_site_label_3
_geom_angle
_geom_angle_site_symmetry_1
_geom_angle_site_symmetry_3
_geom_angle_publ_flag
N3A Cu N3A 180.0 2_767 . ?
N3A Cu N3B 89.86(7) 2_767 . ?
N3A Cu N3B 90.14(7) . . ?
N3A Cu N3B 90.14(7) 2_767 2_767 ?
N3A Cu N3B 89.86(7) . 2_767 ?
N3B Cu N3B 180.0 . 2_767 ?
C2A N1A C5A 108.90(18) . . ?
C2A N1A H1A 125.9(19) . . ?
C5A N1A H1A 125.2(19) . . ?
N3A C2A N1A 110.64(19) . . ?
N3A C2A H2A 124.7 . . ?
N1A C2A H2A 124.7 . . ?
C2A N3A C4A 105.86(18) . . ?
C2A N3A Cu 126.68(15) . . ?
C4A N3A Cu 127.20(14) . . ?
C5A C4A N3A 109.99(19) . . ?
C5A C4A H4A 125.0 . . ?
N3A C4A H4A 125.0 . . ?
C4A C5A N1A 104.61(19) . . ?
C4A C5A C6A 132.5(2) . . ?
N1A C5A C6A 122.88(19) . . ?
C7A C6A C11A 118.9(2) . . ?
C7A C6A C5A 120.7(2) . . ?
C11A C6A C5A 120.4(2) . . ?
C8A C7A C6A 120.6(2) . . ?
C8A C7A H7A 119.7 . . ?
C6A C7A H7A 119.7 . . ?
C7A C8A C9A 120.4(2) . . ?
C7A C8A H8A 119.8 . . ?
C9A C8A H8A 119.8 . . ?
C10A C9A C8A 119.4(2) . . ?
C10A C9A H9A 120.3 . . ?
C8A C9A H9A 120.3 . . ?
C9A C10A C11A 120.6(2) . . ?
C9A C10A H10A 119.7 . . ?
C11A C10A H10A 119.7 . . ?
C10A C11A C6A 120.2(2) . . ?
C10A C11A H11A 119.9 . . ?
C6A C11A H11A 119.9 . . ?
C2B N1B C5B 108.05(18) . . ?
C2B N1B H1B 124(2) . . ?
C5B N1B H1B 128(2) . . ?
C2B N3B C4B 105.76(18) . . ?
C2B N3B Cu 131.48(15) . . ?
C4B N3B Cu 122.63(14) . . ?
N3B C2B N1B 111.1(2) . . ?
N3B C2B H2B 124.5 . . ?
N1B C2B H2B 124.5 . . ?
C5B C4B N3B 109.98(19) . . ?
C5B C4B H4B 125.0 . . ?
N3B C4B H4B 125.0 . . ?
C4B C5B N1B 105.11(18) . . ?
C4B C5B C6B 130.0(2) . . ?
N1B C5B C6B 124.73(19) . . ?
C7B C6B C11B 118.5(2) . . ?
C7B C6B C5B 122.5(2) . . ?
C11B C6B C5B 118.96(19) . . ?
C6B C7B C8B 120.6(2) . . ?
C6B C7B H7B 119.7 . . ?
C8B C7B H7B 119.7 . . ?
C9B C8B C7B 120.3(2) . . ?
C9B C8B H8B 119.9 . . ?
C7B C8B H8B 119.9 . . ?
C8B C9B C10B 119.6(2) . . ?
C8B C9B H9B 120.2 . . ?
C10B C9B H9B 120.2 . . ?
C9B C10B C11B 120.3(2) . . ?
C9B C10B H10B 119.9 . . ?
C11B C10B H10B 119.9 . . ?
C10B C11B C6B 120.7(2) . . ?
C10B C11B H11B 119.6 . . ?
C6B C11B H11B 119.6 . . ?
O3 Cl O2 109.59(11) . . ?
O3 Cl O4 108.88(15) . . ?
O2 Cl O4 109.89(12) . . ?
O3 Cl O1 110.03(13) . . ?
O2 Cl O1 109.74(10) . . ?
O4 Cl O1 108.70(11) . . ?
C13 C12 H12A 109.5 . . ?
C13 C12 H12B 109.5 . . ?
H12A C12 H12B 109.5 . . ?
C13 C12 H12C 109.5 . . ?
H12A C12 H12C 109.5 . . ?
H12B C12 H12C 109.5 . . ?
O5 C13 O6 123.4(2) . . ?
O5 C13 C12 125.0(2) . . ?
O6 C13 C12 111.6(2) . . ?
O6 C14 C15 107.7(2) . . ?
O6 C14 H14A 110.2 . . ?
C15 C14 H14A 110.2 . . ?
O6 C14 H14B 110.2 . . ?
C15 C14 H14B 110.2 . . ?
H14A C14 H14B 108.5 . . ?
C14 C15 H15A 109.5 . . ?
C14 C15 H15B 109.5 . . ?
H15A C15 H15B 109.5 . . ?
C14 C15 H15C 109.5 . . ?
H15A C15 H15C 109.5 . . ?
H15B C15 H15C 109.5 . . ?
C13 O6 C14 118.99(19) . . ?

loop_
_geom_bond_atom_site_label_1
_geom_bond_atom_site_label_2
_geom_bond_distance
_geom_bond_site_symmetry_2
_geom_bond_publ_flag
Cu N3A 1.9790(18) 2_767 ?
Cu N3A 1.9790(18) . ?
Cu N3B 1.9934(17) . ?
Cu N3B 1.9934(17) 2_767 ?
N1A C2A 1.334(3) . ?
N1A C5A 1.382(3) . ?
N1A H1A 0.848(10) . ?
C2A N3A 1.325(3) . ?
C2A H2A 0.9500 . ?
N3A C4A 1.381(3) . ?
C4A C5A 1.366(3) . ?
C4A H4A 0.9500 . ?
C5A C6A 1.464(3) . ?
C6A C7A 1.392(3) . ?
C6A C11A 1.395(3) . ?
C7A C8A 1.385(3) . ?
C7A H7A 0.9500 . ?
C8A C9A 1.385(4) . ?
C8A H8A 0.9500 . ?
C9A C10A 1.384(4) . ?
C9A H9A 0.9500 . ?
C10A C11A 1.389(3) . ?
C10A H10A 0.9500 . ?
C11A H11A 0.9500 . ?
N1B C2B 1.344(3) . ?
N1B C5B 1.380(3) . ?
N1B H1B 0.857(10) . ?
N3B C2B 1.321(3) . ?
N3B C4B 1.378(3) . ?
C2B H2B 0.9500 . ?
C4B C5B 1.367(3) . ?
C4B H4B 0.9500 . ?
C5B C6B 1.464(3) . ?
C6B C7B 1.389(3) . ?
C6B C11B 1.395(3) . ?
C7B C8B 1.393(3) . ?
C7B H7B 0.9500 . ?
C8B C9B 1.379(3) . ?
C8B H8B 0.9500 . ?
C9B C10B 1.384(3) . ?
C9B H9B 0.9500 . ?
C10B C11B 1.386(3) . ?
C10B H10B 0.9500 . ?
C11B H11B 0.9500 . ?
Cl O3 1.429(2) . ?
Cl O2 1.4329(17) . ?
Cl O4 1.434(2) . ?
Cl O1 1.4446(16) . ?
C12 C13 1.493(4) . ?
C12 H12A 0.9800 . ?
C12 H12B 0.9800 . ?
C12 H12C 0.9800 . ?
C13 O5 1.211(3) . ?
C13 O6 1.328(3) . ?
C14 O6 1.452(3) . ?
C14 C15 1.506(3) . ?
C14 H14A 0.9900 . ?
C14 H14B 0.9900 . ?
C15 H15A 0.9800 . ?
C15 H15B 0.9800 . ?
C15 H15C 0.9800 . ?
